data_1575309
loop_
_publ_author_name
'Bera, Satyajit'
'Bhunia, Supriya'
'Dolai, Anirban'
'Box, Sk Majid'
'Das, Arpan'
'Samanta, Subhas'

_publ_section_title
;
 Arylpyrrolylidene-indanones as readily synthesised photoswitches offering
 dual- and single-colour fluorescence toggling with nearly quantitative
 <i>E</i>/<i>Z</i> isomerisation under visible light.
;
_journal_issue 35
_journal_name_full 'Chemical science'
_journal_page_first 16196
_journal_page_last 16204
_journal_paper_doi 10.1039/d5sc04551g
_journal_volume 16
_journal_year 2025
_chemical_formula_moiety 'C33 H25 N O2'
_chemical_formula_sum 'C33 H25 N O2'
_chemical_formula_weight 467.54
_space_group_crystal_system triclinic
_space_group_IT_number 2
_space_group_name_Hall '-P 1'
_space_group_name_H-M_alt 'P -1'
_atom_sites_solution_hydrogens geom
_atom_sites_solution_primary dual
_audit_creation_date 2024-02-19
_audit_creation_method
;
Olex2 1.2
(compiled 2018.05.29 svn.r3508 for OlexSys, GUI svn.r5506)
;
_audit_update_record
;
2025-05-12 deposited with the CCDC.	2025-08-04 downloaded from the CCDC.
;
_cell_angle_alpha 103.318(5)
_cell_angle_beta 104.698(5)
_cell_angle_gamma 109.450(5)
_cell_formula_units_Z 24
_cell_length_a 10.405(2)
_cell_length_b 11.265(2)
_cell_length_c 11.901(2)
_cell_measurement_reflns_used 9390
_cell_measurement_temperature 130(2)
_cell_measurement_theta_max 67.01
_cell_measurement_theta_min 7.88
_cell_volume 1194.1(4)
_computing_molecular_graphics 'Olex2 (Dolomanov et al., 2009)'
_computing_publication_material 'Olex2 (Dolomanov et al., 2009)'
_computing_structure_refinement 'ShelXL (Sheldrick, 2015)'
_computing_structure_solution 'ShelXT (Sheldrick, 2015)'
_diffrn_ambient_temperature 130.0
_diffrn_measured_fraction_theta_full 0.933
_diffrn_measured_fraction_theta_max 0.897
_diffrn_measurement_device_type 'Bruker APEX-II CCD'
_diffrn_measurement_method '\f and \w scans'
_diffrn_radiation_type CuK\a
_diffrn_radiation_wavelength 1.54178
_diffrn_reflns_av_R_equivalents 0.0599
_diffrn_reflns_av_unetI/netI 0.0475
_diffrn_reflns_Laue_measured_fraction_full 0.933
_diffrn_reflns_Laue_measured_fraction_max 0.897
_diffrn_reflns_limit_h_max 13
_diffrn_reflns_limit_h_min -13
_diffrn_reflns_limit_k_max 14
_diffrn_reflns_limit_k_min -14
_diffrn_reflns_limit_l_max 14
_diffrn_reflns_limit_l_min -14
_diffrn_reflns_number 25838
_diffrn_reflns_point_group_measured_fraction_full 0.933
_diffrn_reflns_point_group_measured_fraction_max 0.897
_diffrn_reflns_theta_full 67.679
_diffrn_reflns_theta_max 75.167
_diffrn_reflns_theta_min 10.211
_exptl_absorpt_coefficient_mu 0.630
_exptl_absorpt_correction_T_max 0.7528
_exptl_absorpt_correction_T_min 0.4208
_exptl_absorpt_correction_type none
_exptl_crystal_colour red
_exptl_crystal_density_diffrn 1.300
_exptl_crystal_description BLOCK
_exptl_crystal_F_000 492
_exptl_crystal_size_max 0.32
_exptl_crystal_size_mid 0.12
_exptl_crystal_size_min 0.10
_refine_diff_density_max 0.421
_refine_diff_density_min -0.438
_refine_diff_density_rms 0.104
_refine_ls_extinction_coef 0.123(14)
_refine_ls_extinction_expression Fc^*^=kFc[1+0.001xFc^2^\l^3^/sin(2\q)]^-1/4^
_refine_ls_extinction_method 'SHELXL-2014/7 (Sheldrick 2014'
_refine_ls_goodness_of_fit_ref 1.053
_refine_ls_hydrogen_treatment constr
_refine_ls_matrix_type full
_refine_ls_number_parameters 327
_refine_ls_number_reflns 4411
_refine_ls_number_restraints 0
_refine_ls_restrained_S_all 1.053
_refine_ls_R_factor_all 0.0844
_refine_ls_R_factor_gt 0.0801
_refine_ls_shift/su_max 0.000
_refine_ls_shift/su_mean 0.000
_refine_ls_structure_factor_coef Fsqd
_refine_ls_weighting_details 'w=1/[\s^2^(Fo^2^)+(0.1833P)^2^+0.2574P] where P=(Fo^2^+2Fc^2^)/3'
_refine_ls_weighting_scheme calc
_refine_ls_wR_factor_gt 0.2222
_refine_ls_wR_factor_ref 0.2289
_reflns_Friedel_coverage 0.000
_reflns_number_gt 4186
_reflns_number_total 4411
_reflns_threshold_expression 'I > 2\s(I)'
_cod_data_source_file d5sc04551g2.cif
_cod_data_source_block sb
_cod_depositor_comments
;
The following automatic conversions were performed:

data item '_exptl_absorpt_correction_type' value 'None' was changed
to 'none' in accordance with the
/home/data/users/saulius/crontab/automatic-downloads/rss-feeds/RSC/lib/dictionaries/cif_core.dic
dictionary named 'cif_core.dic' version 2.4.2 last updated on
2011-04-26.

Automatic conversion script
Id: cif_fix_values 8170 2020-07-09 18:12:32Z antanas 

 Adding full bibliography for 1575309.cif.
;
_cod_database_code 1575309
_shelx_shelxl_version_number 2014/7
_shelx_space_group_comment
;
The symmetry employed for this shelxl refinement is uniquely defined
by the following loop, which should always be used as a source of
symmetry information in preference to the above space-group names.
They are only intended as comments.
;
_olex2_refinement_description
;
1. Fixed Uiso
 At 1.2 times of:
  All C(H) groups, All N(H) groups
 At 1.5 times of:
  All C(H,H,H) groups
2.a Aromatic/amide H refined with riding coordinates:
 N1(H1), C7(H7), C10(H10), C33(H33), C12(H12), C19(H19), C9(H9), C4(H4),
 C23(H23), C29(H29), C32(H32), C3(H3), C31(H31), C25(H25), C27(H27), C6(H6),
 C30(H30), C16(H16), C17(H17), C24(H24), C18(H18), C26(H26)
2.b Idealised Me refined as rotating group:
 C1(H1a,H1b,H1c)
;
_olex2_submission_special_instructions 'No special instructions were received'

loop_
_space_group_symop_operation_xyz
'x, y, z'
'-x, -y, -z'

loop_
_atom_site_label
_atom_site_type_symbol
_atom_site_fract_x
_atom_site_fract_y
_atom_site_fract_z
_atom_site_U_iso_or_equiv
_atom_site_adp_type
_atom_site_occupancy
_atom_site_site_symmetry_order
_atom_site_calc_flag
_atom_site_refinement_flags_posn
_atom_site_refinement_flags_adp
_atom_site_refinement_flags_occupancy
_atom_site_disorder_assembly
_atom_site_disorder_group
O2 O 0.51989(12) 0.41512(11) 0.60051(11) 0.0260(4) Uani 1 1 d . . . . .
O1 O 0.91929(14) 0.81076(13) 1.28165(12) 0.0330(4) Uani 1 1 d . . . . .
N1 N 0.81092(14) 0.50499(13) 0.71355(13) 0.0225(4) Uani 1 1 d . . . . .
H1 H 0.7219 0.4916 0.7114 0.027 Uiso 1 1 calc R . . . .
C14 C 0.49378(17) 0.34063(15) 0.49528(15) 0.0216(4) Uani 1 1 d . . . . .
C8 C 0.93509(17) 0.58005(16) 0.81574(15) 0.0237(4) Uani 1 1 d . . . . .
C13 C 0.59651(17) 0.31281(15) 0.44133(14) 0.0208(4) Uani 1 1 d . . . . .
C11 C 0.84535(17) 0.45331(16) 0.61453(15) 0.0233(4) Uani 1 1 d . . . . .
C7 C 0.81414(17) 0.72673(16) 1.06555(16) 0.0263(4) Uani 1 1 d . . . . .
H7 H 0.7333 0.7450 1.0729 0.032 Uiso 1 1 calc R . . . .
C15 C 0.34662(17) 0.26025(15) 0.39980(16) 0.0230(4) Uani 1 1 d . . . . .
C21 C 0.51294(16) 0.20822(15) 0.30960(15) 0.0212(4) Uani 1 1 d . . . . .
C5 C 0.93295(17) 0.64336(16) 0.93613(15) 0.0236(4) Uani 1 1 d . . . . .
C28 C 0.54376(17) 0.08342(15) 0.30811(14) 0.0224(4) Uani 1 1 d . . . . .
C22 C 0.54670(16) 0.26323(15) 0.20830(15) 0.0225(4) Uani 1 1 d . . . . .
C10 C 0.99784(18) 0.49872(17) 0.65681(16) 0.0268(4) Uani 1 1 d . . . . .
H10 H 1.0535 0.4792 0.6090 0.032 Uiso 1 1 calc R . . . .
C20 C 0.35424(17) 0.18275(16) 0.29502(16) 0.0230(4) Uani 1 1 d . . . . .
C33 C 0.67069(17) 0.07754(16) 0.29210(15) 0.0255(4) Uani 1 1 d . . . . .
H33 H 0.7341 0.1479 0.2747 0.031 Uiso 1 1 calc R . . . .
C12 C 0.74546(17) 0.36493(15) 0.49397(15) 0.0220(4) Uani 1 1 d . . . . .
H12 H 0.7909 0.3368 0.4397 0.026 Uiso 1 1 calc R . . . .
C19 C 0.22725(18) 0.09722(17) 0.19284(17) 0.0277(4) Uani 1 1 d . . . . .
H19 H 0.2311 0.0428 0.1209 0.033 Uiso 1 1 calc R . . . .
C9 C 1.05289(18) 0.57739(18) 0.78129(16) 0.0280(4) Uani 1 1 d . . . . .
H9 H 1.1530 0.6215 0.8336 0.034 Uiso 1 1 calc R . . . .
C4 C 1.05194(18) 0.67875(17) 1.04401(16) 0.0265(4) Uani 1 1 d . . . . .
H4 H 1.1343 0.6633 1.0369 0.032 Uiso 1 1 calc R . . . .
C23 C 0.58518(17) 0.39911(17) 0.22509(16) 0.0255(4) Uani 1 1 d . . . . .
H23 H 0.5973 0.4587 0.3018 0.031 Uiso 1 1 calc R . . . .
C29 C 0.45232(18) -0.02240(17) 0.33207(16) 0.0262(4) Uani 1 1 d . . . . .
H29 H 0.3656 -0.0205 0.3430 0.031 Uiso 1 1 calc R . . . .
C32 C 0.70502(18) -0.02973(17) 0.30136(16) 0.0280(4) Uani 1 1 d . . . . .
H32 H 0.7919 -0.0319 0.2910 0.034 Uiso 1 1 calc R . . . .
C3 C 1.05259(18) 0.73541(17) 1.16012(16) 0.0277(4) Uani 1 1 d . . . . .
H3 H 1.1345 0.7585 1.2318 0.033 Uiso 1 1 calc R . . . .
C2 C 0.93199(18) 0.75857(16) 1.17160(16) 0.0256(4) Uani 1 1 d . . . . .
C31 C 0.6125(2) -0.13428(17) 0.32583(16) 0.0295(4) Uani 1 1 d . . . . .
H31 H 0.6362 -0.2075 0.3325 0.035 Uiso 1 1 calc R . . . .
C25 C 0.58895(18) 0.36219(19) 0.01803(17) 0.0304(4) Uani 1 1 d . . . . .
H25 H 0.6038 0.3958 -0.0461 0.036 Uiso 1 1 calc R . . . .
C27 C 0.52732(18) 0.17798(17) 0.09420(16) 0.0275(4) Uani 1 1 d . . . . .
H27 H 0.4980 0.0848 0.0801 0.033 Uiso 1 1 calc R . . . .
C6 C 0.81374(17) 0.66891(16) 0.94996(16) 0.0254(4) Uani 1 1 d . . . . .
H6 H 0.7316 0.6460 0.8786 0.031 Uiso 1 1 calc R . . . .
C30 C 0.4857(2) -0.13048(18) 0.34030(17) 0.0306(4) Uani 1 1 d . . . . .
H30 H 0.4214 -0.2019 0.3559 0.037 Uiso 1 1 calc R . . . .
C16 C 0.21314(18) 0.25685(17) 0.40649(18) 0.0279(4) Uani 1 1 d . . . . .
H16 H 0.2090 0.3103 0.4788 0.034 Uiso 1 1 calc R . . . .
C17 C 0.08767(18) 0.17354(18) 0.30483(19) 0.0327(5) Uani 1 1 d . . . . .
H17 H -0.0042 0.1703 0.3065 0.039 Uiso 1 1 calc R . . . .
C24 C 0.60593(18) 0.44810(18) 0.13109(18) 0.0294(4) Uani 1 1 d . . . . .
H24 H 0.6319 0.5407 0.1439 0.035 Uiso 1 1 calc R . . . .
C18 C 0.09478(18) 0.09430(18) 0.19991(18) 0.0321(5) Uani 1 1 d . . . . .
H18 H 0.0070 0.0368 0.1314 0.039 Uiso 1 1 calc R . . . .
C26 C 0.55023(19) 0.22724(19) 0.00031(16) 0.0303(4) Uani 1 1 d . . . . .
H26 H 0.5392 0.1680 -0.0761 0.036 Uiso 1 1 calc R . . . .
C1 C 1.0433(2) 0.8598(2) 1.39177(17) 0.0354(5) Uani 1 1 d . . . . .
H1A H 1.1238 0.9333 1.3883 0.053 Uiso 1 1 calc GR . . . .
H1B H 1.0730 0.7872 1.3995 0.053 Uiso 1 1 calc GR . . . .
H1C H 1.0186 0.8927 1.4634 0.053 Uiso 1 1 calc GR . . . .

loop_
_atom_site_aniso_label
_atom_site_aniso_U_11
_atom_site_aniso_U_22
_atom_site_aniso_U_33
_atom_site_aniso_U_23
_atom_site_aniso_U_13
_atom_site_aniso_U_12
O2 0.0153(6) 0.0278(6) 0.0272(7) 0.0019(5) 0.0001(5) 0.0105(5)
O1 0.0223(7) 0.0408(7) 0.0267(7) 0.0017(5) -0.0004(5) 0.0161(6)
N1 0.0098(7) 0.0241(7) 0.0235(7) 0.0026(5) -0.0038(5) 0.0062(5)
C14 0.0142(8) 0.0196(7) 0.0266(8) 0.0052(6) 0.0010(6) 0.0087(6)
C8 0.0114(8) 0.0244(8) 0.0247(9) 0.0042(6) -0.0047(6) 0.0064(6)
C13 0.0125(8) 0.0213(7) 0.0213(8) 0.0037(6) -0.0023(6) 0.0075(6)
C11 0.0123(8) 0.0253(8) 0.0243(9) 0.0042(6) -0.0015(6) 0.0075(6)
C7 0.0124(8) 0.0277(8) 0.0341(10) 0.0075(7) 0.0001(7) 0.0109(7)
C15 0.0119(8) 0.0217(8) 0.0303(9) 0.0076(7) -0.0004(7) 0.0079(6)
C21 0.0086(7) 0.0207(7) 0.0224(8) 0.0015(6) -0.0052(6) 0.0041(6)
C5 0.0123(8) 0.0234(8) 0.0254(9) 0.0040(6) -0.0031(6) 0.0065(6)
C28 0.0137(8) 0.0240(8) 0.0197(8) 0.0013(6) -0.0048(6) 0.0083(6)
C22 0.0076(7) 0.0258(8) 0.0244(8) 0.0041(6) -0.0046(6) 0.0064(6)
C10 0.0123(8) 0.0319(8) 0.0262(9) 0.0041(7) -0.0014(7) 0.0077(7)
C20 0.0116(8) 0.0220(7) 0.0280(9) 0.0071(6) -0.0023(6) 0.0063(6)
C33 0.0124(8) 0.0264(8) 0.0266(9) 0.0029(6) -0.0036(6) 0.0072(6)
C12 0.0120(8) 0.0232(8) 0.0228(8) 0.0031(6) -0.0015(6) 0.0070(6)
C19 0.0142(8) 0.0268(8) 0.0296(9) 0.0068(7) -0.0049(7) 0.0055(7)
C9 0.0098(8) 0.0335(9) 0.0277(9) 0.0034(7) -0.0041(6) 0.0065(7)
C4 0.0120(8) 0.0308(8) 0.0281(9) 0.0036(7) -0.0036(7) 0.0112(6)
C23 0.0133(8) 0.0284(8) 0.0319(9) 0.0072(7) 0.0027(7) 0.0115(6)
C29 0.0159(8) 0.0292(8) 0.0276(9) 0.0067(7) -0.0001(6) 0.0105(7)
C32 0.0154(8) 0.0304(8) 0.0272(9) 0.0011(7) -0.0036(7) 0.0110(7)
C3 0.0145(8) 0.0306(8) 0.0268(9) 0.0033(7) -0.0057(6) 0.0104(7)
C2 0.0175(8) 0.0240(8) 0.0281(9) 0.0034(7) 0.0011(7) 0.0094(6)
C31 0.0252(9) 0.0287(8) 0.0277(9) 0.0059(7) -0.0035(7) 0.0153(7)
C25 0.0149(8) 0.0415(10) 0.0313(9) 0.0156(8) 0.0000(7) 0.0119(7)
C27 0.0156(8) 0.0254(8) 0.0256(9) 0.0014(7) -0.0061(6) 0.0051(6)
C6 0.0111(8) 0.0261(8) 0.0284(9) 0.0056(7) -0.0052(6) 0.0070(6)
C30 0.0274(9) 0.0289(8) 0.0320(9) 0.0113(7) 0.0038(7) 0.0122(7)
C16 0.0145(8) 0.0279(8) 0.0384(10) 0.0095(7) 0.0038(7) 0.0110(7)
C17 0.0103(8) 0.0337(9) 0.0513(12) 0.0174(8) 0.0032(8) 0.0099(7)
C24 0.0152(8) 0.0316(9) 0.0403(10) 0.0142(8) 0.0034(7) 0.0120(7)
C18 0.0125(8) 0.0296(9) 0.0400(10) 0.0112(8) -0.0063(7) 0.0046(7)
C26 0.0169(8) 0.0373(9) 0.0231(9) 0.0036(7) -0.0047(7) 0.0089(7)
C1 0.0305(10) 0.0408(10) 0.0258(9) 0.0027(8) -0.0031(8) 0.0199(8)

loop_
_atom_type_symbol
_atom_type_description
_atom_type_scat_dispersion_real
_atom_type_scat_dispersion_imag
_atom_type_scat_source
C C 0.0181 0.0091 'International Tables Vol C Tables 4.2.6.8 and 6.1.1.4'
H H 0.0000 0.0000 'International Tables Vol C Tables 4.2.6.8 and 6.1.1.4'
N N 0.0311 0.0180 'International Tables Vol C Tables 4.2.6.8 and 6.1.1.4'
O O 0.0492 0.0322 'International Tables Vol C Tables 4.2.6.8 and 6.1.1.4'

loop_
_geom_angle_atom_site_label_1
_geom_angle_atom_site_label_2
_geom_angle_atom_site_label_3
_geom_angle
_geom_angle_site_symmetry_1
_geom_angle_site_symmetry_3
_geom_angle_publ_flag
C2 O1 C1 118.06(14) . . ?
C8 N1 H1 125.0 . . ?
C8 N1 C11 110.06(14) . . ?
C11 N1 H1 125.0 . . ?
O2 C14 C13 128.53(14) . . ?
O2 C14 C15 124.78(15) . . ?
C13 C14 C15 106.68(13) . . ?
N1 C8 C5 122.73(15) . . ?
N1 C8 C9 107.47(14) . . ?
C9 C8 C5 129.76(14) . . ?
C14 C13 C21 110.03(13) . . ?
C12 C13 C14 128.30(15) . . ?
C12 C13 C21 121.66(14) . . ?
N1 C11 C10 106.84(14) . . ?
N1 C11 C12 126.77(15) . . ?
C10 C11 C12 126.31(16) . . ?
C2 C7 H7 119.7 . . ?
C6 C7 H7 119.7 . . ?
C6 C7 C2 120.58(15) . . ?
C20 C15 C14 110.48(14) . . ?
C20 C15 C16 121.57(15) . . ?
C16 C15 C14 127.95(16) . . ?
C28 C21 C13 108.03(12) . . ?
C28 C21 C22 113.00(13) . . ?
C22 C21 C13 113.36(12) . . ?
C20 C21 C13 101.44(12) . . ?
C20 C21 C28 112.81(12) . . ?
C20 C21 C22 107.70(12) . . ?
C4 C5 C8 119.96(15) . . ?
C6 C5 C8 122.45(14) . . ?
C6 C5 C4 117.58(15) . . ?
C33 C28 C21 120.78(14) . . ?
C29 C28 C21 121.03(14) . . ?
C29 C28 C33 118.01(15) . . ?
C23 C22 C21 120.33(14) . . ?
C27 C22 C21 121.21(14) . . ?
C27 C22 C23 118.22(16) . . ?
C11 C10 H10 126.1 . . ?
C9 C10 C11 107.75(15) . . ?
C9 C10 H10 126.1 . . ?
C15 C20 C21 111.32(14) . . ?
C15 C20 C19 120.41(15) . . ?
C19 C20 C21 128.26(15) . . ?
C28 C33 H33 119.6 . . ?
C32 C33 C28 120.88(16) . . ?
C32 C33 H33 119.6 . . ?
C13 C12 C11 132.29(16) . . ?
C13 C12 H12 113.9 . . ?
C11 C12 H12 113.9 . . ?
C20 C19 H19 121.1 . . ?
C18 C19 C20 117.80(17) . . ?
C18 C19 H19 121.1 . . ?
C8 C9 H9 126.1 . . ?
C10 C9 C8 107.86(15) . . ?
C10 C9 H9 126.1 . . ?
C5 C4 H4 119.1 . . ?
C3 C4 C5 121.83(15) . . ?
C3 C4 H4 119.1 . . ?
C22 C23 H23 119.6 . . ?
C24 C23 C22 120.85(16) . . ?
C24 C23 H23 119.6 . . ?
C28 C29 H29 119.4 . . ?
C30 C29 C28 121.26(16) . . ?
C30 C29 H29 119.4 . . ?
C33 C32 H32 119.9 . . ?
C33 C32 C31 120.26(16) . . ?
C31 C32 H32 119.9 . . ?
C4 C3 H3 120.2 . . ?
C4 C3 C2 119.54(15) . . ?
C2 C3 H3 120.2 . . ?
O1 C2 C7 116.00(15) . . ?
O1 C2 C3 124.50(15) . . ?
C7 C2 C3 119.50(16) . . ?
C32 C31 H31 120.3 . . ?
C30 C31 C32 119.42(15) . . ?
C30 C31 H31 120.3 . . ?
C24 C25 H25 120.4 . . ?
C26 C25 H25 120.4 . . ?
C26 C25 C24 119.18(17) . . ?
C22 C27 H27 119.5 . . ?
C22 C27 C26 121.03(16) . . ?
C26 C27 H27 119.5 . . ?
C7 C6 C5 120.95(15) . . ?
C7 C6 H6 119.5 . . ?
C5 C6 H6 119.5 . . ?
C29 C30 H30 119.9 . . ?
C31 C30 C29 120.17(17) . . ?
C31 C30 H30 119.9 . . ?
C15 C16 H16 121.0 . . ?
C17 C16 C15 118.04(17) . . ?
C17 C16 H16 121.0 . . ?
C16 C17 H17 119.7 . . ?
C16 C17 C18 120.53(16) . . ?
C18 C17 H17 119.7 . . ?
C23 C24 C25 120.41(16) . . ?
C23 C24 H24 119.8 . . ?
C25 C24 H24 119.8 . . ?
C19 C18 C17 121.64(16) . . ?
C19 C18 H18 119.2 . . ?
C17 C18 H18 119.2 . . ?
C25 C26 C27 120.28(16) . . ?
C25 C26 H26 119.9 . . ?
C27 C26 H26 119.9 . . ?
O1 C1 H1A 109.5 . . ?
O1 C1 H1B 109.5 . . ?
O1 C1 H1C 109.5 . . ?
H1A C1 H1B 109.5 . . ?
H1A C1 H1C 109.5 . . ?
H1B C1 H1C 109.5 . . ?

loop_
_geom_bond_atom_site_label_1
_geom_bond_atom_site_label_2
_geom_bond_distance
_geom_bond_site_symmetry_2
_geom_bond_publ_flag
O2 C14 1.240(2) . ?
O1 C2 1.365(2) . ?
O1 C1 1.422(2) . ?
N1 H1 0.8800 . ?
N1 C8 1.366(2) . ?
N1 C11 1.376(2) . ?
C14 C13 1.460(2) . ?
C14 C15 1.475(2) . ?
C8 C5 1.455(2) . ?
C8 C9 1.395(2) . ?
C13 C21 1.542(2) . ?
C13 C12 1.368(2) . ?
C11 C10 1.403(2) . ?
C11 C12 1.423(2) . ?
C7 H7 0.9500 . ?
C7 C2 1.392(2) . ?
C7 C6 1.378(2) . ?
C15 C20 1.385(2) . ?
C15 C16 1.400(2) . ?
C21 C28 1.540(2) . ?
C21 C22 1.541(2) . ?
C21 C20 1.535(2) . ?
C5 C4 1.403(2) . ?
C5 C6 1.403(2) . ?
C28 C33 1.402(2) . ?
C28 C29 1.395(2) . ?
C22 C23 1.398(2) . ?
C22 C27 1.392(2) . ?
C10 H10 0.9500 . ?
C10 C9 1.391(2) . ?
C20 C19 1.396(2) . ?
C33 H33 0.9500 . ?
C33 C32 1.389(2) . ?
C12 H12 0.9500 . ?
C19 H19 0.9500 . ?
C19 C18 1.392(2) . ?
C9 H9 0.9500 . ?
C4 H4 0.9500 . ?
C4 C3 1.379(2) . ?
C23 H23 0.9500 . ?
C23 C24 1.389(3) . ?
C29 H29 0.9500 . ?
C29 C30 1.390(2) . ?
C32 H32 0.9500 . ?
C32 C31 1.394(3) . ?
C3 H3 0.9500 . ?
C3 C2 1.396(2) . ?
C31 H31 0.9500 . ?
C31 C30 1.387(3) . ?
C25 H25 0.9500 . ?
C25 C24 1.394(3) . ?
C25 C26 1.385(3) . ?
C27 H27 0.9500 . ?
C27 C26 1.395(3) . ?
C6 H6 0.9500 . ?
C30 H30 0.9500 . ?
C16 H16 0.9500 . ?
C16 C17 1.381(3) . ?
C17 H17 0.9500 . ?
C17 C18 1.392(3) . ?
C24 H24 0.9500 . ?
C18 H18 0.9500 . ?
C26 H26 0.9500 . ?
C1 H1A 0.9800 . ?
C1 H1B 0.9800 . ?
C1 H1C 0.9800 . ?
